data_4327003
loop_
_publ_author_name
'Samuel D. Cosham'
'Andrew L. Johnson'
'Kieran C. Molloy'
'Andrew J. Kingsley'

_publ_contact_author_address
;
Department of Chemistry,
University of Bath.
Claverton Down.
Bath.
BA2 7AY
United Kingdon
;
_publ_contact_author_email a.l.johnson@bath.ac.uk
_publ_contact_author_fax '+44 (0) 1225 386231'
_publ_contact_author_name
;
Dr. Andrew L. Johnson and Prof. Kieran C. Molloy
;
_publ_contact_author_phone '+44 (0) 1225 384467'
_publ_section_title
;
 Synthesis, Characterization, and Materials Chemistry of Group 4
 Silylimides
;
_journal_name_full 'Inorganic Chemistry'
_journal_page_first 12053
_journal_page_last 12063
_journal_paper_doi 10.1021/ic2015644
_journal_volume 50
_journal_year 2011
_chemical_formula_sum 'C20 H54 N6 Si2 Ti2'
_chemical_formula_weight 530.67
_chemical_name_systematic
; 
 ? 
;
_space_group_IT_number 14
_symmetry_cell_setting monoclinic
_symmetry_space_group_name_Hall '-P 2yn'
_symmetry_space_group_name_H-M 'P 1 21/n 1'
_atom_sites_solution_hydrogens geom
_atom_sites_solution_primary direct
_atom_sites_solution_secondary difmap
_audit_creation_method SHELXL-97
_cell_angle_alpha 90.00
_cell_angle_beta 91.0290(10)
_cell_angle_gamma 90.00
_cell_formula_units_Z 2
_cell_length_a 9.9270(2)
_cell_length_b 13.3320(3)
_cell_length_c 11.6030(3)
_cell_measurement_reflns_used 32777
_cell_measurement_temperature 150(2)
_cell_measurement_theta_max 30.50
_cell_measurement_theta_min 7.86
_cell_volume 1535.37(6)
_computing_cell_refinement 'HKL Scalepack (Otwinowski & Minor 1997)'
_computing_data_collection 'Kappa CCD'
_computing_data_reduction 'Denzo and Scalepak (Otwinowski & Minor, 1997)'
_computing_molecular_graphics 'ORTEP 3 for Windows (Farrugia, 1997)'
_computing_publication_material 'SHELXL-97 (Sheldrick, 1997)'
_computing_structure_refinement 'SHELXL-97 (Sheldrick, 1997)'
_computing_structure_solution 'SHELXS-86 (Sheldrick, 1986)'
_diffrn_ambient_temperature 150(2)
_diffrn_measured_fraction_theta_full 0.978
_diffrn_measured_fraction_theta_max 0.978
_diffrn_measurement_device_type 'Bruker Kappa CCD Diffractometer'
_diffrn_measurement_method 'omega and phi scans'
_diffrn_radiation_monochromator graphite
_diffrn_radiation_source 'fine-focus sealed tube'
_diffrn_radiation_type MoK\a
_diffrn_radiation_wavelength 0.71073
_diffrn_reflns_av_R_equivalents 0.0926
_diffrn_reflns_av_sigmaI/netI 0.0749
_diffrn_reflns_limit_h_max 14
_diffrn_reflns_limit_h_min -14
_diffrn_reflns_limit_k_max 19
_diffrn_reflns_limit_k_min -18
_diffrn_reflns_limit_l_max 16
_diffrn_reflns_limit_l_min -15
_diffrn_reflns_number 32777
_diffrn_reflns_theta_full 30.50
_diffrn_reflns_theta_max 30.50
_diffrn_reflns_theta_min 7.86
_diffrn_standards_decay_% 0
_diffrn_standards_interval_count 0
_diffrn_standards_interval_time 0
_diffrn_standards_number 0
_exptl_absorpt_coefficient_mu 0.615
_exptl_absorpt_correction_T_max 0.9411
_exptl_absorpt_correction_T_min 0.9134
_exptl_absorpt_correction_type multi-scan
_exptl_absorpt_process_details 'SORTAV (Blessing, 1995)'
_exptl_crystal_colour yellow
_exptl_crystal_density_diffrn 1.148
_exptl_crystal_description block
_exptl_crystal_F_000 576
_exptl_crystal_size_max 0.15
_exptl_crystal_size_mid 0.15
_exptl_crystal_size_min 0.10
_refine_diff_density_max 0.302
_refine_diff_density_min -0.427
_refine_diff_density_rms 0.056
_refine_ls_extinction_method none
_refine_ls_goodness_of_fit_ref 1.023
_refine_ls_hydrogen_treatment constr
_refine_ls_matrix_type full
_refine_ls_number_parameters 145
_refine_ls_number_reflns 4571
_refine_ls_number_restraints 0
_refine_ls_restrained_S_all 1.023
_refine_ls_R_factor_all 0.0823
_refine_ls_R_factor_gt 0.0392
_refine_ls_shift/su_max 0.000
_refine_ls_shift/su_mean 0.000
_refine_ls_structure_factor_coef Fsqd
_refine_ls_weighting_details 'calc w=1/[\s^2^(Fo^2^)+(0.0412P)^2^+0.0000P] where P=(Fo^2^+2Fc^2^)/3'
_refine_ls_weighting_scheme calc
_refine_ls_wR_factor_gt 0.0796
_refine_ls_wR_factor_ref 0.0872
_reflns_number_gt 3103
_reflns_number_total 4571
_reflns_threshold_expression >2sigma(I)
_cod_data_source_file ic2015644_si_003_05.cif
_cod_data_source_block 7
_cod_database_code 4327003

loop_
_symmetry_equiv_pos_as_xyz
'x, y, z'
'-x+1/2, y+1/2, -z+1/2'
'-x, -y, -z'
'x-1/2, -y-1/2, z-1/2'

loop_
_atom_site_label
_atom_site_type_symbol
_atom_site_fract_x
_atom_site_fract_y
_atom_site_fract_z
_atom_site_U_iso_or_equiv
_atom_site_adp_type
_atom_site_occupancy
_atom_site_symmetry_multiplicity
_atom_site_calc_flag
_atom_site_refinement_flags
Ti1 Ti 0.09663(3) -0.008993(19) 0.08890(2) 0.02307(9) Uani 1 1 d .
Si1 Si 0.15533(4) 0.18246(3) -0.07680(3) 0.02346(11) Uani 1 1 d .
N3 N 0.05151(12) 0.08782(9) -0.02669(10) 0.0234(3) Uani 1 1 d .
N1 N 0.08342(14) 0.03812(9) 0.24268(11) 0.0298(3) Uani 1 1 d .
N2 N 0.26755(13) -0.07150(9) 0.06803(11) 0.0301(3) Uani 1 1 d .
C1 C 0.0455(2) 0.13629(14) 0.28513(16) 0.0445(4) Uani 1 1 d .
H1A H -0.0386 0.1309 0.3277 0.067 Uiso 1 1 calc R
H1B H 0.0324 0.1822 0.2199 0.067 Uiso 1 1 calc R
H1C H 0.1169 0.1621 0.3364 0.067 Uiso 1 1 calc R
C2 C 0.1076(3) -0.03146(15) 0.33774(16) 0.0525(5) Uani 1 1 d .
H2A H 0.1790 -0.0049 0.3886 0.079 Uiso 1 1 calc R
H2B H 0.1354 -0.0966 0.3071 0.079 Uiso 1 1 calc R
H2C H 0.0247 -0.0396 0.3814 0.079 Uiso 1 1 calc R
C3 C 0.38217(18) -0.07320(14) 0.14748(17) 0.0442(4) Uani 1 1 d .
H3A H 0.4069 -0.1429 0.1645 0.066 Uiso 1 1 calc R
H3B H 0.3584 -0.0390 0.2191 0.066 Uiso 1 1 calc R
H3C H 0.4586 -0.0388 0.1125 0.066 Uiso 1 1 calc R
C4 C 0.29762(18) -0.12390(15) -0.03854(16) 0.0434(4) Uani 1 1 d .
H4A H 0.3748 -0.0919 -0.0752 0.065 Uiso 1 1 calc R
H4B H 0.2191 -0.1209 -0.0908 0.065 Uiso 1 1 calc R
H4C H 0.3192 -0.1941 -0.0214 0.065 Uiso 1 1 calc R
C15 C 0.29824(17) 0.20307(13) 0.02768(15) 0.0369(4) Uani 1 1 d .
H15A H 0.2628 0.2251 0.1018 0.055 Uiso 1 1 calc R
H15B H 0.3586 0.2546 -0.0024 0.055 Uiso 1 1 calc R
H15C H 0.3482 0.1403 0.0384 0.055 Uiso 1 1 calc R
C16 C 0.22780(18) 0.14689(14) -0.21860(15) 0.0387(4) Uani 1 1 d .
H16A H 0.2741 0.0822 -0.2112 0.058 Uiso 1 1 calc R
H16B H 0.2921 0.1983 -0.2424 0.058 Uiso 1 1 calc R
H16C H 0.1552 0.1414 -0.2766 0.058 Uiso 1 1 calc R
C11 C 0.05610(16) 0.30372(11) -0.09149(13) 0.0280(3) Uani 1 1 d .
C13 C 0.14940(19) 0.38904(12) -0.12992(15) 0.0388(4) Uani 1 1 d .
H13A H 0.0968 0.4507 -0.1404 0.058 Uiso 1 1 calc R
H13B H 0.1912 0.3708 -0.2029 0.058 Uiso 1 1 calc R
H13C H 0.2197 0.4000 -0.0709 0.058 Uiso 1 1 calc R
C12 C -0.05708(19) 0.29179(13) -0.18211(16) 0.0395(4) Uani 1 1 d .
H12A H -0.1183 0.2382 -0.1584 0.059 Uiso 1 1 calc R
H12B H -0.0182 0.2746 -0.2566 0.059 Uiso 1 1 calc R
H12C H -0.1072 0.3549 -0.1893 0.059 Uiso 1 1 calc R
C14 C -0.0062(2) 0.33273(13) 0.02333(16) 0.0420(4) Uani 1 1 d .
H14A H -0.0572 0.3953 0.0138 0.063 Uiso 1 1 calc R
H14B H 0.0654 0.3423 0.0815 0.063 Uiso 1 1 calc R
H14C H -0.0669 0.2793 0.0482 0.063 Uiso 1 1 calc R

loop_
_atom_site_aniso_label
_atom_site_aniso_U_11
_atom_site_aniso_U_22
_atom_site_aniso_U_33
_atom_site_aniso_U_23
_atom_site_aniso_U_13
_atom_site_aniso_U_12
Ti1 0.02510(15) 0.02204(14) 0.02190(14) 0.00145(10) -0.00388(10) -0.00100(11)
Si1 0.0249(2) 0.0221(2) 0.0234(2) 0.00100(15) -0.00047(15) -0.00160(16)
N3 0.0251(6) 0.0214(6) 0.0237(6) 0.0002(5) -0.0010(5) -0.0007(5)
N1 0.0356(8) 0.0286(7) 0.0249(6) 0.0005(5) -0.0035(5) -0.0018(5)
N2 0.0267(7) 0.0275(6) 0.0359(7) 0.0018(5) -0.0052(5) 0.0004(5)
C1 0.0511(11) 0.0463(10) 0.0363(9) -0.0072(8) 0.0027(8) 0.0110(9)
C2 0.0879(16) 0.0390(10) 0.0302(9) 0.0040(8) -0.0098(10) -0.0039(10)
C3 0.0361(10) 0.0390(10) 0.0570(11) 0.0006(8) -0.0165(8) 0.0050(8)
C4 0.0346(10) 0.0507(11) 0.0452(10) -0.0056(8) 0.0061(8) 0.0016(8)
C15 0.0316(9) 0.0358(9) 0.0429(10) 0.0053(7) -0.0080(7) -0.0081(7)
C16 0.0410(10) 0.0386(9) 0.0369(9) -0.0004(7) 0.0104(7) -0.0002(8)
C11 0.0345(8) 0.0222(7) 0.0272(8) -0.0002(6) -0.0006(6) -0.0015(6)
C13 0.0504(11) 0.0253(8) 0.0407(9) 0.0049(7) 0.0005(8) -0.0053(7)
C12 0.0406(10) 0.0304(8) 0.0470(10) 0.0061(8) -0.0129(8) 0.0038(7)
C14 0.0544(12) 0.0303(9) 0.0417(10) -0.0012(7) 0.0115(8) 0.0080(8)

loop_
_atom_type_symbol
_atom_type_description
_atom_type_scat_dispersion_real
_atom_type_scat_dispersion_imag
_atom_type_scat_source
C C 0.0033 0.0016 'International Tables Vol C Tables 4.2.6.8 and 6.1.1.4'
H H 0.0000 0.0000 'International Tables Vol C Tables 4.2.6.8 and 6.1.1.4'
N N 0.0061 0.0033 'International Tables Vol C Tables 4.2.6.8 and 6.1.1.4'
Si Si 0.0817 0.0704 'International Tables Vol C Tables 4.2.6.8 and 6.1.1.4'
Ti Ti 0.2776 0.4457 'International Tables Vol C Tables 4.2.6.8 and 6.1.1.4'

loop_
_geom_angle_atom_site_label_1
_geom_angle_atom_site_label_2
_geom_angle_atom_site_label_3
_geom_angle
_geom_angle_site_symmetry_1
_geom_angle_site_symmetry_3
N1 Ti1 N3 114.67(5) . .
N1 Ti1 N2 109.88(6) . .
N3 Ti1 N2 113.81(5) . .
N1 Ti1 N3 117.72(5) . 3
N3 Ti1 N3 86.45(5) . 3
N2 Ti1 N3 112.73(5) . 3
N1 Ti1 Ti1 127.28(4) . 3
N3 Ti1 Ti1 43.61(4) . 3
N2 Ti1 Ti1 122.82(4) . 3
N3 Ti1 Ti1 42.84(4) 3 3
N3 Si1 C16 110.53(7) . .
N3 Si1 C15 109.74(7) . .
C16 Si1 C15 107.97(8) . .
N3 Si1 C11 109.80(6) . .
C16 Si1 C11 110.14(8) . .
C15 Si1 C11 108.63(8) . .
Si1 N3 Ti1 126.41(7) . .
Si1 N3 Ti1 136.14(7) . 3
Ti1 N3 Ti1 93.55(5) . 3
C1 N1 C2 110.95(14) . .
C1 N1 Ti1 129.82(11) . .
C2 N1 Ti1 119.17(11) . .
C3 N2 C4 111.20(14) . .
C3 N2 Ti1 127.90(11) . .
C4 N2 Ti1 120.89(10) . .
N1 C1 H1A 109.5 . .
N1 C1 H1B 109.5 . .
H1A C1 H1B 109.5 . .
N1 C1 H1C 109.5 . .
H1A C1 H1C 109.5 . .
H1B C1 H1C 109.5 . .
N1 C2 H2A 109.5 . .
N1 C2 H2B 109.5 . .
H2A C2 H2B 109.5 . .
N1 C2 H2C 109.5 . .
H2A C2 H2C 109.5 . .
H2B C2 H2C 109.5 . .
N2 C3 H3A 109.5 . .
N2 C3 H3B 109.5 . .
H3A C3 H3B 109.5 . .
N2 C3 H3C 109.5 . .
H3A C3 H3C 109.5 . .
H3B C3 H3C 109.5 . .
N2 C4 H4A 109.5 . .
N2 C4 H4B 109.5 . .
H4A C4 H4B 109.5 . .
N2 C4 H4C 109.5 . .
H4A C4 H4C 109.5 . .
H4B C4 H4C 109.5 . .
Si1 C15 H15A 109.5 . .
Si1 C15 H15B 109.5 . .
H15A C15 H15B 109.5 . .
Si1 C15 H15C 109.5 . .
H15A C15 H15C 109.5 . .
H15B C15 H15C 109.5 . .
Si1 C16 H16A 109.5 . .
Si1 C16 H16B 109.5 . .
H16A C16 H16B 109.5 . .
Si1 C16 H16C 109.5 . .
H16A C16 H16C 109.5 . .
H16B C16 H16C 109.5 . .
C14 C11 C12 108.71(14) . .
C14 C11 C13 108.71(13) . .
C12 C11 C13 108.40(13) . .
C14 C11 Si1 110.76(11) . .
C12 C11 Si1 110.23(10) . .
C13 C11 Si1 109.97(11) . .
C11 C13 H13A 109.5 . .
C11 C13 H13B 109.5 . .
H13A C13 H13B 109.5 . .
C11 C13 H13C 109.5 . .
H13A C13 H13C 109.5 . .
H13B C13 H13C 109.5 . .
C11 C12 H12A 109.5 . .
C11 C12 H12B 109.5 . .
H12A C12 H12B 109.5 . .
C11 C12 H12C 109.5 . .
H12A C12 H12C 109.5 . .
H12B C12 H12C 109.5 . .
C11 C14 H14A 109.5 . .
C11 C14 H14B 109.5 . .
H14A C14 H14B 109.5 . .
C11 C14 H14C 109.5 . .
H14A C14 H14C 109.5 . .
H14B C14 H14C 109.5 . .

loop_
_geom_bond_atom_site_label_1
_geom_bond_atom_site_label_2
_geom_bond_distance
_geom_bond_site_symmetry_2
Ti1 N1 1.8984(13) .
Ti1 N3 1.9089(12) .
Ti1 N2 1.9096(13) .
Ti1 N3 1.9365(12) 3
Ti1 Ti1 2.8022(5) 3
Si1 N3 1.7360(12) .
Si1 C16 1.8687(17) .
Si1 C15 1.8698(16) .
Si1 C11 1.8992(16) .
N3 Ti1 1.9365(12) 3
N1 C1 1.451(2) .
N1 C2 1.458(2) .
N2 C3 1.452(2) .
N2 C4 1.456(2) .
C1 H1A 0.9800 .
C1 H1B 0.9800 .
C1 H1C 0.9800 .
C2 H2A 0.9800 .
C2 H2B 0.9800 .
C2 H2C 0.9800 .
C3 H3A 0.9800 .
C3 H3B 0.9800 .
C3 H3C 0.9800 .
C4 H4A 0.9800 .
C4 H4B 0.9800 .
C4 H4C 0.9800 .
C15 H15A 0.9800 .
C15 H15B 0.9800 .
C15 H15C 0.9800 .
C16 H16A 0.9800 .
C16 H16B 0.9800 .
C16 H16C 0.9800 .
C11 C14 1.529(2) .
C11 C12 1.533(2) .
C11 C13 1.538(2) .
C13 H13A 0.9800 .
C13 H13B 0.9800 .
C13 H13C 0.9800 .
C12 H12A 0.9800 .
C12 H12B 0.9800 .
C12 H12C 0.9800 .
C14 H14A 0.9800 .
C14 H14B 0.9800 .
C14 H14C 0.9800 .
